data_4303390
loop_
_publ_author_name
'Suzhi Li'
'Junwei Zhao'
'Pengtao Ma'
'Juan Du'
'Jingyang Niu'
'Jingping Wang'

_publ_section_title
;
Rare Sandwich-Type Polyoxomolybdates Constructed from Di-/Tetra-Nuclear
Transition-Metal Clusters and Trivacant Keggin Germanomolybdate Fragments
;
_journal_name_full 'Inorganic Chemistry'
_journal_page_first 9819
_journal_page_last 9830
_journal_paper_doi 10.1021/ic901330y
_journal_volume 48
_journal_year 2009
_chemical_formula_sum 'Cu2 Ge2 H78 Mo18 Na12 O105'
_chemical_formula_weight 4033.68
_chemical_name_systematic
; 
 ? 
;
_space_group_IT_number 2
_symmetry_cell_setting triclinic
_symmetry_space_group_name_Hall '-P 1'
_symmetry_space_group_name_H-M 'P -1'
_atom_sites_solution_hydrogens none
_atom_sites_solution_primary direct
_atom_sites_solution_secondary difmap
_audit_creation_method SHELXL-97
_cell_angle_alpha 73.2850(10)
_cell_angle_beta 66.56
_cell_angle_gamma 60.71
_cell_formula_units_Z 1
_cell_length_a 13.2369(8)
_cell_length_b 13.5286(8)
_cell_length_c 16.6405(13)
_cell_measurement_temperature 293(2)
_cell_volume 2368.3(3)
_computing_cell_refinement 'Bruker SMART'
_computing_data_collection 'Bruker SMART'
_computing_data_reduction 'Bruker SAINT'
_computing_molecular_graphics 'Bruker SHELXTL'
_computing_publication_material 'Bruker SHELXTL'
_computing_structure_refinement 'SHELXL-97 (Sheldrick, 1997)'
_computing_structure_solution 'SHELXS-97 (Sheldrick, 1990)'
_diffrn_ambient_temperature 293(2)
_diffrn_measured_fraction_theta_full 0.967
_diffrn_measured_fraction_theta_max 0.967
_diffrn_measurement_device_type 'CCD area detector'
_diffrn_measurement_method 'phi and omega scans'
_diffrn_radiation_monochromator graphite
_diffrn_radiation_source 'fine-focus sealed tube'
_diffrn_radiation_type MoK\a
_diffrn_radiation_wavelength 0.71073
_diffrn_reflns_av_R_equivalents 0.0584
_diffrn_reflns_av_sigmaI/netI 0.0380
_diffrn_reflns_limit_h_max 15
_diffrn_reflns_limit_h_min -15
_diffrn_reflns_limit_k_max 14
_diffrn_reflns_limit_k_min -16
_diffrn_reflns_limit_l_max 19
_diffrn_reflns_limit_l_min -10
_diffrn_reflns_number 10961
_diffrn_reflns_theta_full 25.00
_diffrn_reflns_theta_max 25.00
_diffrn_reflns_theta_min 2.32
_exptl_absorpt_coefficient_mu 3.546
_exptl_absorpt_correction_T_max 0.6964
_exptl_absorpt_correction_T_min 0.6008
_exptl_absorpt_correction_type empirical
_exptl_absorpt_process_details SADABS
_exptl_crystal_colour Green
_exptl_crystal_density_diffrn 2.828
_exptl_crystal_density_method 'not measured'
_exptl_crystal_description Block
_exptl_crystal_F_000 1928
_exptl_crystal_size_max 0.16
_exptl_crystal_size_mid 0.13
_exptl_crystal_size_min 0.11
_refine_diff_density_max 1.227
_refine_diff_density_min -0.939
_refine_diff_density_rms 0.160
_refine_ls_extinction_coef 0.00249(8)
_refine_ls_extinction_expression Fc^*^=kFc[1+0.001xFc^2^\l^3^/sin(2\q)]^-1/4^
_refine_ls_extinction_method SHELXL
_refine_ls_goodness_of_fit_ref 1.076
_refine_ls_hydrogen_treatment none
_refine_ls_matrix_type full
_refine_ls_number_parameters 632
_refine_ls_number_reflns 8059
_refine_ls_number_restraints 6
_refine_ls_restrained_S_all 1.076
_refine_ls_R_factor_all 0.0347
_refine_ls_R_factor_gt 0.0327
_refine_ls_shift/su_max 0.002
_refine_ls_shift/su_mean 0.000
_refine_ls_structure_factor_coef Fsqd
_refine_ls_weighting_details 'calc w=1/[\s^2^(Fo^2^)+(0.0398P)^2^+12.6241P] where P=(Fo^2^+2Fc^2^)/3'
_refine_ls_weighting_scheme calc
_refine_ls_wR_factor_gt 0.0862
_refine_ls_wR_factor_ref 0.0875
_reflns_number_gt 7635
_reflns_number_total 8059
_reflns_threshold_expression >2sigma(I)
_cod_data_source_file ic901330y_si_002_1.cif
_cod_data_source_block 419901
_cod_depositor_comments
;
The following automatic conversions were performed:
'_symmetry_cell_setting' value 'Triclinic' changed to 'triclinic'
according to '/home/saulius/struct/CIF-dictionaries/cif_core.dic'
dictionary named 'cif_core.dic' version 2.4.1 from 2010-06-29.

Automatic conversion script
Id: cif_fix_enum 1527 2010-12-29 10:47:43Z saulius 
;
_cod_original_cell_volume 2368.4(3)
_cod_original_formula_sum 'H78 Cu2 Ge2 Mo18 Na12 O105'
_cod_database_code 4303390

loop_
_symmetry_equiv_pos_as_xyz
'x, y, z'
'-x, -y, -z'

loop_
_atom_site_label
_atom_site_type_symbol
_atom_site_fract_x
_atom_site_fract_y
_atom_site_fract_z
_atom_site_U_iso_or_equiv
_atom_site_adp_type
_atom_site_occupancy
_atom_site_symmetry_multiplicity
_atom_site_calc_flag
_atom_site_refinement_flags
_atom_site_disorder_assembly
_atom_site_disorder_group
Na1 Na 0.19446(18) 1.31122(18) -0.17037(14) 0.0365(5) Uani 1 1 d . . .
Na2 Na 0.36254(18) 1.04525(18) -0.10993(14) 0.0360(5) Uani 1 1 d . . .
Na3 Na 0.7004(2) 0.56734(18) -0.08584(16) 0.0423(6) Uani 1 1 d . . .
Na4 Na 0.51081(19) 0.74416(18) -0.19683(13) 0.0364(5) Uani 1 1 d . . .
Na5 Na 0.53715(18) 0.88456(18) -0.41654(13) 0.0351(5) Uani 1 1 d . . .
Na6 Na -0.1237(3) 1.4888(2) 0.35845(16) 0.0557(7) Uani 1 1 d . . .
Cu1 Cu 0.10337(4) 1.01921(4) 0.49447(3) 0.01520(11) Uani 1 1 d . . .
Ge1 Ge 0.06018(3) 1.03844(3) 0.30850(3) 0.01083(9) Uani 1 1 d . . .
Mo1 Mo 0.32461(3) 0.98250(3) 0.12139(2) 0.01354(8) Uani 1 1 d . . .
Mo2 Mo 0.33795(3) 0.80845(3) 0.33405(2) 0.01432(8) Uani 1 1 d . . .
Mo3 Mo 0.31225(3) 1.07222(3) 0.29204(2) 0.01122(7) Uani 1 1 d . . .
Mo4 Mo 0.05811(3) 0.93481(3) 0.13577(2) 0.01421(8) Uani 1 1 d . . .
Mo5 Mo -0.17590(3) 0.98167(3) 0.31965(2) 0.01149(7) Uani 1 1 d . . .
Mo6 Mo 0.07499(3) 0.76038(3) 0.34761(2) 0.01469(8) Uani 1 1 d . . .
Mo7 Mo -0.13582(3) 1.24003(3) 0.17988(2) 0.01626(8) Uani 1 1 d . . .
Mo8 Mo 0.09306(3) 1.28265(3) 0.16721(2) 0.01606(8) Uani 1 1 d . . .
Mo9 Mo 0.31761(3) 0.73330(3) 0.16788(2) 0.01700(8) Uani 1 1 d . . .
O1 O 0.4194(3) 0.9481(3) 0.0185(2) 0.0226(7) Uani 1 1 d . . .
O2 O 0.4574(3) 0.6780(3) 0.3447(2) 0.0270(8) Uani 1 1 d . . .
O3 O 0.4147(2) 1.1160(3) 0.29025(19) 0.0209(7) Uani 1 1 d . . .
O4 O 0.1007(3) 0.8904(3) 0.0370(2) 0.0281(8) Uani 1 1 d . . .
O5 O -0.3132(2) 0.9855(3) 0.3340(2) 0.0211(7) Uani 1 1 d . . .
O6 O 0.1210(3) 0.6162(3) 0.3612(2) 0.0266(8) Uani 1 1 d . . .
O7 O -0.2043(3) 1.2770(3) 0.1017(2) 0.0269(7) Uani 1 1 d . . .
O8 O 0.1773(3) 1.3429(3) 0.0802(2) 0.0253(7) Uani 1 1 d . . .
O9 O 0.3861(3) 0.5934(3) 0.2106(2) 0.0305(8) Uani 1 1 d . . .
O10 O 0.3720(3) 0.7236(3) 0.0568(2) 0.0290(8) Uani 1 1 d . . .
O11 O 0.4086(2) 1.0185(3) 0.16510(19) 0.0175(7) Uani 1 1 d . . .
O12 O 0.2141(3) 1.1217(3) 0.1034(2) 0.0200(7) Uani 1 1 d . . .
O13 O 0.0047(2) 1.0851(2) 0.11586(19) 0.0176(6) Uani 1 1 d . . .
O14 O -0.0907(2) 0.9303(3) 0.19352(18) 0.0176(6) Uani 1 1 d . . .
O15 O 0.1471(2) 0.7612(2) 0.19818(19) 0.0187(7) Uani 1 1 d . . .
O16 O 0.4028(2) 0.8057(2) 0.18320(19) 0.0181(7) Uani 1 1 d . . .
O17 O 0.4132(2) 0.9054(2) 0.31581(19) 0.0169(6) Uani 1 1 d . . .
O18 O 0.2085(2) 1.1995(2) 0.23742(19) 0.0177(6) Uani 1 1 d . . .
O19 O -0.0154(3) 1.2986(3) 0.11029(19) 0.0204(7) Uani 1 1 d . . .
O20 O -0.1951(2) 1.1280(2) 0.26009(19) 0.0179(7) Uani 1 1 d . . .
O21 O -0.0854(2) 0.8133(2) 0.34271(19) 0.0174(6) Uani 1 1 d . . .
O22 O 0.2325(2) 0.7676(2) 0.30829(19) 0.0170(6) Uani 1 1 d . . .
O23 O 0.0348(3) 0.7953(3) 0.4510(2) 0.0237(7) Uani 1 1 d . . .
O24 O 0.2453(3) 0.8340(3) 0.4390(2) 0.0220(7) Uani 1 1 d . . .
O25 O 0.2135(2) 1.0803(2) 0.40073(19) 0.0177(6) Uani 1 1 d . . .
O26 O -0.0022(3) 1.3902(3) 0.2315(2) 0.0266(8) Uani 1 1 d . . .
O27 O -0.2322(3) 1.3467(3) 0.2462(2) 0.0284(8) Uani 1 1 d . . .
O28 O -0.1914(2) 1.0049(3) 0.42408(19) 0.0195(7) Uani 1 1 d . . .
O29 O 0.2153(2) 0.9164(2) 0.13603(19) 0.0171(6) Uani 1 1 d . . .
O30 O 0.2214(2) 0.9827(2) 0.27283(18) 0.0131(6) Uani 1 1 d . . .
O31 O -0.0003(2) 1.1741(2) 0.25252(18) 0.0157(6) Uani 1 1 d . . .
O32 O 0.0182(2) 0.9474(2) 0.28548(18) 0.0126(6) Uani 1 1 d . . .
O33 O 0.0061(2) 1.0453(2) 0.42121(18) 0.0161(6) Uani 1 1 d . . .
O1W O 0.0266(4) 1.4152(4) -0.0585(3) 0.0595(8) Uani 1 1 d U . .
O2W O 0.2785(4) 1.4369(3) -0.2781(3) 0.0501(12) Uani 1 1 d . . .
O3W O 0.0709(3) 1.3589(3) -0.2628(3) 0.0430(10) Uani 1 1 d . . .
O4W O 0.1422(3) 1.1511(3) -0.0683(3) 0.0410(10) Uani 1 1 d . . .
O5W O 0.3440(3) 1.2336(4) -0.0938(3) 0.0401(9) Uani 1 1 d . . .
O6W O 0.3442(3) 1.1495(3) -0.2494(2) 0.0317(8) Uani 1 1 d . . .
O7W O 0.3145(3) 0.8926(3) -0.1200(3) 0.0416(10) Uani 1 1 d . . .
O8W O 0.5692(3) 0.7633(3) -0.0857(2) 0.0307(8) Uani 1 1 d . . .
O9W O 0.6617(5) 0.5230(4) 0.0699(4) 0.0717(17) Uani 1 1 d . . .
O10W O 0.8458(5) 0.3814(4) -0.1024(4) 0.0739(15) Uani 1 1 d . . .
O11W O 0.5075(4) 0.5830(4) -0.0900(3) 0.0511(11) Uani 1 1 d . . .
O12W O 0.7231(5) 0.5904(4) -0.2445(3) 0.0626(14) Uani 1 1 d . . .
O13W O 0.4626(3) 0.7492(3) -0.3196(3) 0.0361(9) Uani 1 1 d . . .
O14W O 0.7402(4) 0.7620(4) -0.4932(3) 0.0608(14) Uani 1 1 d . . .
O15W O 0.4408(3) 0.9365(3) -0.5250(2) 0.0363(9) Uani 1 1 d . . .
O16W O 0.0864(5) 1.3589(5) 0.3882(4) 0.0759(16) Uani 1 1 d . . .
O17W O -0.1497(4) 1.3165(3) 0.4056(3) 0.0443(11) Uani 1 1 d . . .
O18W O -0.2131(5) 1.5398(5) 0.5019(3) 0.0736(16) Uani 1 1 d . . .
O19W O 0.4267(5) 0.4596(4) 0.3749(3) 0.0633(14) Uani 1 1 d . . .
O20W O 0.4048(6) 0.5964(8) 0.5456(4) 0.048(3) Uani 0.50 1 d P . .

loop_
_atom_site_aniso_label
_atom_site_aniso_U_11
_atom_site_aniso_U_22
_atom_site_aniso_U_33
_atom_site_aniso_U_23
_atom_site_aniso_U_13
_atom_site_aniso_U_12
Na1 0.0352(9) 0.0382(10) 0.0372(10) -0.0027(9) -0.0142(9) -0.0149(8)
Na2 0.0344(9) 0.0427(11) 0.0329(10) 0.0047(8) -0.0156(8) -0.0186(8)
Na3 0.0417(10) 0.0323(10) 0.0513(13) -0.0047(9) -0.0154(10) -0.0139(9)
Na4 0.0500(10) 0.0397(10) 0.0266(9) -0.0003(8) -0.0108(8) -0.0270(8)
Na5 0.0391(9) 0.0422(10) 0.0311(10) 0.0029(8) -0.0165(8) -0.0221(8)
Na6 0.0843(15) 0.0521(13) 0.0352(12) -0.0094(10) -0.0101(12) -0.0365(12)
Cu1 0.01533(18) 0.0247(2) 0.0100(2) -0.00016(18) -0.00319(17) -0.01332(18)
Ge1 0.01058(15) 0.01457(18) 0.00895(18) -0.00081(15) -0.00255(14) -0.00718(14)
Mo1 0.01329(13) 0.01821(15) 0.01051(15) -0.00202(12) -0.00168(12) -0.00908(12)
Mo2 0.01271(13) 0.01609(15) 0.01480(16) -0.00023(13) -0.00471(12) -0.00708(12)
Mo3 0.01139(13) 0.01629(15) 0.00896(14) -0.00024(12) -0.00264(12) -0.00914(12)
Mo4 0.01483(14) 0.01888(15) 0.01144(15) -0.00327(13) -0.00364(12) -0.00853(12)
Mo5 0.01008(12) 0.01753(15) 0.00991(14) -0.00138(12) -0.00298(12) -0.00832(12)
Mo6 0.01475(14) 0.01654(15) 0.01461(16) -0.00032(13) -0.00401(13) -0.00920(12)
Mo7 0.01523(14) 0.01708(16) 0.01771(16) 0.00035(13) -0.00755(13) -0.00715(12)
Mo8 0.01717(14) 0.01635(15) 0.01602(16) 0.00192(13) -0.00636(13) -0.00922(13)
Mo9 0.01563(14) 0.01802(16) 0.01668(16) -0.00561(13) -0.00163(13) -0.00734(13)
O1 0.0223(13) 0.0293(15) 0.0179(14) -0.0049(12) -0.0013(12) -0.0149(12)
O2 0.0190(13) 0.0225(15) 0.0372(18) -0.0002(13) -0.0112(13) -0.0069(12)
O3 0.0206(12) 0.0297(15) 0.0184(14) 0.0007(12) -0.0063(11) -0.0168(11)
O4 0.0316(15) 0.0386(17) 0.0180(14) -0.0093(13) -0.0055(13) -0.0164(14)
O5 0.0163(12) 0.0294(15) 0.0225(15) -0.0041(12) -0.0061(11) -0.0127(11)
O6 0.0304(14) 0.0215(14) 0.0323(17) -0.0019(13) -0.0116(13) -0.0134(12)
O7 0.0299(13) 0.0296(16) 0.0303(16) 0.0006(13) -0.0187(13) -0.0144(13)
O8 0.0272(13) 0.0299(15) 0.0232(15) 0.0050(13) -0.0090(12) -0.0187(12)
O9 0.0310(16) 0.0232(15) 0.0322(17) -0.0046(14) -0.0085(14) -0.0079(13)
O10 0.0282(15) 0.0359(17) 0.0211(15) -0.0114(13) -0.0001(13) -0.0138(13)
O11 0.0130(11) 0.0266(14) 0.0134(13) -0.0026(11) 0.0000(11) -0.0118(11)
O12 0.0193(12) 0.0208(14) 0.0196(14) -0.0016(12) -0.0052(12) -0.0092(11)
O13 0.0188(12) 0.0197(13) 0.0180(13) -0.0055(11) -0.0058(11) -0.0090(11)
O14 0.0195(12) 0.0248(14) 0.0144(13) -0.0044(11) -0.0064(11) -0.0118(11)
O15 0.0170(12) 0.0210(13) 0.0194(14) -0.0042(11) -0.0038(11) -0.0096(11)
O16 0.0153(12) 0.0205(13) 0.0185(14) -0.0027(11) -0.0035(11) -0.0087(11)
O17 0.0150(11) 0.0192(13) 0.0186(14) 0.0006(11) -0.0073(11) -0.0089(10)
O18 0.0215(12) 0.0190(13) 0.0185(13) 0.0014(11) -0.0109(11) -0.0113(11)
O19 0.0225(12) 0.0238(14) 0.0175(14) 0.0045(12) -0.0088(11) -0.0133(11)
O20 0.0136(12) 0.0218(14) 0.0170(14) -0.0012(11) -0.0031(11) -0.0084(11)
O21 0.0166(11) 0.0195(13) 0.0187(14) -0.0012(11) -0.0046(11) -0.0109(10)
O22 0.0134(11) 0.0208(13) 0.0163(13) -0.0043(11) -0.0012(11) -0.0084(11)
O23 0.0235(13) 0.0297(15) 0.0189(14) -0.0004(12) -0.0072(12) -0.0129(12)
O24 0.0220(13) 0.0279(15) 0.0173(14) -0.0002(12) -0.0053(12) -0.0133(12)
O25 0.0198(12) 0.0238(14) 0.0136(13) -0.0014(11) -0.0034(11) -0.0141(11)
O26 0.0282(14) 0.0216(15) 0.0280(16) -0.0030(13) -0.0100(13) -0.0081(12)
O27 0.0234(14) 0.0261(15) 0.0352(18) -0.0080(14) -0.0068(14) -0.0094(13)
O28 0.0189(12) 0.0314(15) 0.0134(13) -0.0005(11) -0.0045(11) -0.0160(11)
O29 0.0175(12) 0.0180(13) 0.0160(13) -0.0004(11) -0.0056(11) -0.0083(11)
O30 0.0103(11) 0.0169(12) 0.0135(13) -0.0023(10) -0.0024(10) -0.0074(10)
O31 0.0146(12) 0.0162(13) 0.0145(13) 0.0007(11) -0.0059(11) -0.0055(10)
O32 0.0119(11) 0.0162(12) 0.0116(12) -0.0036(10) -0.0026(10) -0.0073(10)
O33 0.0162(11) 0.0272(14) 0.0089(13) 0.0003(11) -0.0023(10) -0.0147(11)
O1W 0.0603(10) 0.0581(10) 0.0566(10) -0.0062(8) -0.0183(7) -0.0227(7)
O2W 0.0334(18) 0.0352(19) 0.071(3) -0.009(2) -0.003(2) -0.0150(16)
O3W 0.0428(18) 0.042(2) 0.054(2) -0.0102(17) -0.0230(17) -0.0163(16)
O4W 0.0368(17) 0.047(2) 0.041(2) -0.0026(17) -0.0061(16) -0.0251(16)
O5W 0.0312(16) 0.056(2) 0.0392(19) -0.0104(17) -0.0154(15) -0.0169(16)
O6W 0.0237(14) 0.0408(18) 0.0320(17) -0.0127(15) -0.0054(14) -0.0128(14)
O7W 0.0387(17) 0.049(2) 0.040(2) -0.0097(17) -0.0051(17) -0.0240(16)
O8W 0.0323(15) 0.0293(16) 0.0305(17) -0.0059(14) -0.0056(14) -0.0149(13)
O9W 0.073(3) 0.053(3) 0.064(3) 0.009(2) -0.027(3) -0.012(2)
O10W 0.069(3) 0.056(3) 0.112(4) -0.038(3) -0.048(3) -0.008(2)
O11W 0.059(2) 0.047(2) 0.052(2) -0.0021(19) -0.011(2) -0.0325(18)
O12W 0.076(3) 0.052(3) 0.051(3) -0.012(2) -0.012(2) -0.023(2)
O13W 0.0303(15) 0.0394(18) 0.042(2) -0.0043(16) -0.0116(15) -0.0174(14)
O14W 0.059(2) 0.054(2) 0.054(3) -0.006(2) 0.006(2) -0.032(2)
O15W 0.0344(16) 0.053(2) 0.0254(17) -0.0067(15) -0.0065(14) -0.0225(15)
O16W 0.083(3) 0.074(3) 0.082(3) -0.006(3) -0.036(3) -0.035(3)
O17W 0.059(2) 0.038(2) 0.0314(19) 0.0043(16) -0.0164(17) -0.0199(18)
O18W 0.099(4) 0.059(3) 0.054(3) -0.008(2) -0.022(3) -0.027(3)
O19W 0.091(3) 0.049(2) 0.051(3) -0.001(2) -0.016(2) -0.038(2)
O20W 0.022(3) 0.074(6) 0.016(3) 0.015(3) -0.011(3) -0.003(4)

loop_
_atom_type_symbol
_atom_type_description
_atom_type_scat_dispersion_real
_atom_type_scat_dispersion_imag
_atom_type_scat_source
O O 0.0106 0.0060 'International Tables Vol C Tables 4.2.6.8 and 6.1.1.4'
H H 0.0000 0.0000 'International Tables Vol C Tables 4.2.6.8 and 6.1.1.4'
Cu Cu 0.3201 1.2651 'International Tables Vol C Tables 4.2.6.8 and 6.1.1.4'
Ge Ge 0.1547 1.8001 'International Tables Vol C Tables 4.2.6.8 and 6.1.1.4'
Mo Mo -1.6832 0.6857 'International Tables Vol C Tables 4.2.6.8 and 6.1.1.4'
Na Na 0.0362 0.0249 'International Tables Vol C Tables 4.2.6.8 and 6.1.1.4'

loop_
_geom_angle_atom_site_label_1
_geom_angle_atom_site_label_2
_geom_angle_atom_site_label_3
_geom_angle
_geom_angle_site_symmetry_1
_geom_angle_site_symmetry_3
_geom_angle_publ_flag
O1W Na1 O6W 158.39(18) . . ?
O1W Na1 O5W 97.14(18) . . ?
O6W Na1 O5W 80.36(14) . . ?
O1W Na1 O3W 92.79(17) . . ?
O6W Na1 O3W 88.90(15) . . ?
O5W Na1 O3W 169.25(17) . . ?
O1W Na1 O2W 109.56(18) . . ?
O6W Na1 O2W 92.05(15) . . ?
O5W Na1 O2W 94.69(17) . . ?
O3W Na1 O2W 85.81(17) . . ?
O1W Na1 O4W 79.96(16) . . ?
O6W Na1 O4W 78.46(14) . . ?
O5W Na1 O4W 80.56(15) . . ?
O3W Na1 O4W 97.21(16) . . ?
O2W Na1 O4W 169.94(15) . . ?
O1W Na1 Na2 116.54(14) . . ?
O6W Na1 Na2 46.38(10) . . ?
O5W Na1 Na2 49.69(12) . . ?
O3W Na1 Na2 121.62(13) . . ?
O2W Na1 Na2 123.20(12) . . ?
O4W Na1 Na2 47.27(10) . . ?
O1W Na1 Na6 98.61(14) . 2_585 ?
O6W Na1 Na6 97.05(11) . 2_585 ?
O5W Na1 Na6 139.13(14) . 2_585 ?
O3W Na1 Na6 42.13(11) . 2_585 ?
O2W Na1 Na6 44.46(13) . 2_585 ?
O4W Na1 Na6 139.34(14) . 2_585 ?
Na2 Na1 Na6 143.43(9) . 2_585 ?
O1 Na2 O6W 167.50(15) . . ?
O1 Na2 O4W 108.81(14) . . ?
O6W Na2 O4W 81.18(14) . . ?
O1 Na2 O7W 92.61(15) . . ?
O6W Na2 O7W 96.28(16) . . ?
O4W Na2 O7W 82.27(15) . . ?
O1 Na2 O5W 95.11(15) . . ?
O6W Na2 O5W 78.77(14) . . ?
O4W Na2 O5W 80.76(14) . . ?
O7W Na2 O5W 162.86(15) . . ?
O1 Na2 O11 77.42(11) . 2_675 ?
O6W Na2 O11 91.25(12) . 2_675 ?
O4W Na2 O11 166.43(16) . 2_675 ?
O7W Na2 O11 109.91(14) . 2_675 ?
O5W Na2 O11 86.74(13) . 2_675 ?
O1 Na2 Na1 134.25(12) . . ?
O6W Na2 Na1 47.01(10) . . ?
O4W Na2 Na1 50.20(11) . . ?
O7W Na2 Na1 118.29(12) . . ?
O5W Na2 Na1 47.01(10) . . ?
O11 Na2 Na1 116.74(11) 2_675 . ?
O1 Na2 Mo1 23.65(7) . . ?
O6W Na2 Mo1 160.73(12) . . ?
O4W Na2 Mo1 86.13(11) . . ?
O7W Na2 Mo1 96.31(11) . . ?
O5W Na2 Mo1 84.94(11) . . ?
O11 Na2 Mo1 98.09(9) 2_675 . ?
Na1 Na2 Mo1 113.84(7) . . ?
O1 Na2 Na4 88.42(10) . . ?
O6W Na2 Na4 93.43(12) . . ?
O4W Na2 Na4 118.12(13) . . ?
O7W Na2 Na4 36.77(9) . . ?
O5W Na2 Na4 158.53(11) . . ?
O11 Na2 Na4 73.33(9) 2_675 . ?
Na1 Na2 Na4 136.67(8) . . ?
Mo1 Na2 Na4 105.36(6) . . ?
O10W Na3 O8W 172.7(2) . . ?
O10W Na3 O9W 89.1(2) . . ?
O8W Na3 O9W 96.79(17) . . ?
O10W Na3 O12W 87.2(2) . . ?
O8W Na3 O12W 87.70(16) . . ?
O9W Na3 O12W 169.5(2) . . ?
O10W Na3 O11W 108.53(19) . . ?
O8W Na3 O11W 75.14(15) . . ?
O9W Na3 O11W 97.3(2) . . ?
O12W Na3 O11W 74.63(18) . . ?
O10W Na3 O8 100.84(17) . 2_675 ?
O8W Na3 O8 75.36(14) . 2_675 ?
O9W Na3 O8 85.7(2) . 2_675 ?
O12W Na3 O8 104.66(17) . 2_675 ?
O11W Na3 O8 150.49(15) . 2_675 ?
O10W Na3 Na4 131.26(18) . . ?
O8W Na3 Na4 46.76(11) . . ?
O9W Na3 Na4 128.95(15) . . ?
O12W Na3 Na4 49.47(13) . . ?
O11W Na3 Na4 46.64(11) . . ?
O8 Na3 Na4 110.02(11) 2_675 . ?
O13W Na4 O8W 170.71(16) . . ?
O13W Na4 O11W 112.80(18) . . ?
O8W Na4 O11W 76.34(16) . . ?
O13W Na4 O3 84.26(14) . 2_675 ?
O8W Na4 O3 86.49(14) . 2_675 ?
O11W Na4 O3 157.49(17) . 2_675 ?
O13W Na4 O7W 98.91(15) . . ?
O8W Na4 O7W 80.73(14) . . ?
O11W Na4 O7W 98.69(15) . . ?
O3 Na4 O7W 92.68(14) 2_675 . ?
O13W Na4 O12W 94.35(17) . . ?
O8W Na4 O12W 86.23(17) . . ?
O11W Na4 O12W 75.68(16) . . ?
O3 Na4 O12W 88.93(15) 2_675 . ?
O7W Na4 O12W 166.74(19) . . ?
O13W Na4 Na3 138.81(13) . . ?
O8W Na4 Na3 45.93(10) . . ?
O11W Na4 Na3 49.09(13) . . ?
O3 Na4 Na3 108.40(11) 2_675 . ?
O7W Na4 Na3 118.74(13) . . ?
O12W Na4 Na3 48.59(13) . . ?
O13W Na4 Na5 41.66(11) . . ?
O8W Na4 Na5 129.09(12) . . ?
O11W Na4 Na5 151.43(15) . . ?
O3 Na4 Na5 42.60(9) 2_675 . ?
O7W Na4 Na5 98.43(12) . . ?
O12W Na4 Na5 91.66(13) . . ?
Na3 Na4 Na5 135.77(8) . . ?
O13W Na4 Na2 114.68(12) . . ?
O8W Na4 Na2 59.80(10) . . ?
O11W Na4 Na2 117.91(13) . . ?
O3 Na4 Na2 62.76(9) 2_675 . ?
O7W Na4 Na2 37.18(11) . . ?
O12W Na4 Na2 135.23(16) . . ?
Na3 Na4 Na2 105.72(8) . . ?
Na5 Na4 Na2 89.20(6) . . ?
O15W Na5 O14W 100.26(18) . . ?
O15W Na5 O13W 99.88(16) . . ?
O14W Na5 O13W 101.60(16) . . ?
O15W Na5 O3 162.85(15) . 2_675 ?
O14W Na5 O3 95.55(17) . 2_675 ?
O13W Na5 O3 83.26(14) . 2_675 ?
O15W Na5 O15W 84.96(16) . 2_674 ?
O14W Na5 O15W 96.43(16) . 2_674 ?
O13W Na5 O15W 160.11(15) . 2_674 ?
O3 Na5 O15W 86.73(14) 2_675 2_674 ?
O15W Na5 O5 78.62(12) . 2_575 ?
O14W Na5 O5 178.18(19) . 2_575 ?
O13W Na5 O5 77.24(12) . 2_575 ?
O3 Na5 O5 85.73(12) 2_675 2_575 ?
O15W Na5 O5 84.93(12) 2_674 2_575 ?
O15W Na5 Na5 43.38(11) . 2_674 ?
O14W Na5 Na5 101.30(14) . 2_674 ?
O13W Na5 Na5 139.71(14) . 2_674 ?
O3 Na5 Na5 126.67(14) 2_675 2_674 ?
O15W Na5 Na5 41.58(10) 2_674 2_674 ?
O5 Na5 Na5 78.91(10) 2_575 2_674 ?
O15W Na5 Na4 138.28(13) . . ?
O14W Na5 Na4 100.99(14) . . ?
O13W Na5 Na4 40.63(11) . . ?
O3 Na5 Na4 42.64(9) 2_675 . ?
O15W Na5 Na4 127.37(12) 2_674 . ?
O5 Na5 Na4 79.07(9) 2_575 . ?
Na5 Na5 Na4 156.31(10) 2_674 . ?
O15W Na5 Mo3 154.49(13) . 2_675 ?
O14W Na5 Mo3 84.22(16) . 2_675 ?
O13W Na5 Mo3 103.81(12) . 2_675 ?
O3 Na5 Mo3 21.85(7) 2_675 2_675 ?
O15W Na5 Mo3 69.55(10) 2_674 2_675 ?
O5 Na5 Mo3 97.41(10) 2_575 2_675 ?
Na5 Na5 Mo3 111.12(9) 2_674 2_675 ?
Na4 Na5 Mo3 63.45(5) . 2_675 ?
O18W Na6 O26 164.7(2) . . ?
O18W Na6 O17W 92.41(19) . . ?
O26 Na6 O17W 77.79(15) . . ?
O18W Na6 O3W 106.9(2) . 2_585 ?
O26 Na6 O3W 83.48(15) . 2_585 ?
O17W Na6 O3W 160.66(18) . 2_585 ?
O18W Na6 O2W 112.2(2) . 2_585 ?
O26 Na6 O2W 79.58(15) . 2_585 ?
O17W Na6 O2W 88.57(17) . 2_585 ?
O3W Na6 O2W 83.28(16) 2_585 2_585 ?
O18W Na6 O16W 90.6(2) . . ?
O26 Na6 O16W 76.73(17) . . ?
O17W Na6 O16W 83.35(19) . . ?
O3W Na6 O16W 97.12(19) 2_585 . ?
O2W Na6 O16W 156.1(2) 2_585 . ?
O18W Na6 Na1 122.75(16) . 2_585 ?
O26 Na6 Na1 72.47(10) . 2_585 ?
O17W Na6 Na1 125.44(15) . 2_585 ?
O3W Na6 Na1 41.91(11) 2_585 2_585 ?
O2W Na6 Na1 42.12(11) 2_585 2_585 ?
O16W Na6 Na1 130.23(16) . 2_585 ?
O33 Cu1 O33 81.19(12) 2_576 . ?
O33 Cu1 O25 175.04(13) 2_576 . ?
O33 Cu1 O25 94.60(12) . . ?
O33 Cu1 O28 95.55(12) 2_576 2_576 ?
O33 Cu1 O28 175.97(11) . 2_576 ?
O25 Cu1 O28 88.76(12) . 2_576 ?
O33 Cu1 Cu1 40.87(9) 2_576 2_576 ?
O33 Cu1 Cu1 40.33(8) . 2_576 ?
O25 Cu1 Cu1 134.87(9) . 2_576 ?
O28 Cu1 Cu1 136.37(9) 2_576 2_576 ?
O33 Ge1 O31 110.29(14) . . ?
O33 Ge1 O32 109.33(14) . . ?
O31 Ge1 O32 109.43(14) . . ?
O33 Ge1 O30 109.20(13) . . ?
O31 Ge1 O30 109.63(13) . . ?
O32 Ge1 O30 108.93(13) . . ?
O1 Mo1 O12 104.50(14) . . ?
O1 Mo1 O11 104.09(14) . . ?
O12 Mo1 O11 98.08(14) . . ?
O1 Mo1 O29 99.01(14) . . ?
O12 Mo1 O29 91.54(13) . . ?
O11 Mo1 O29 151.76(12) . . ?
O1 Mo1 O16 93.10(13) . . ?
O12 Mo1 O16 158.72(12) . . ?
O11 Mo1 O16 88.92(12) . . ?
O29 Mo1 O16 73.70(11) . . ?
O1 Mo1 O30 165.99(12) . . ?
O12 Mo1 O30 89.31(12) . . ?
O11 Mo1 O30 75.69(11) . . ?
O29 Mo1 O30 77.96(11) . . ?
O16 Mo1 O30 72.90(10) . . ?
O1 Mo1 Na2 33.73(11) . . ?
O12 Mo1 Na2 72.51(10) . . ?
O11 Mo1 Na2 118.77(9) . . ?
O29 Mo1 Na2 89.43(9) . . ?
O16 Mo1 Na2 121.40(9) . . ?
O30 Mo1 Na2 157.68(7) . . ?
O24 Mo2 O2 105.22(15) . . ?
O24 Mo2 O17 97.93(15) . . ?
O2 Mo2 O17 99.49(14) . . ?
O24 Mo2 O22 93.69(14) . . ?
O2 Mo2 O22 102.19(15) . . ?
O17 Mo2 O22 151.72(12) . . ?
O24 Mo2 O30 93.51(12) . . ?
O2 Mo2 O30 160.91(13) . . ?
O17 Mo2 O30 73.85(11) . . ?
O22 Mo2 O30 79.81(11) . . ?
O24 Mo2 O16 161.23(13) . . ?
O2 Mo2 O16 90.55(14) . . ?
O17 Mo2 O16 89.23(12) . . ?
O22 Mo2 O16 72.69(11) . . ?
O30 Mo2 O16 71.76(10) . . ?
O3 Mo3 O25 104.85(14) . . ?
O3 Mo3 O18 102.99(14) . . ?
O25 Mo3 O18 98.51(13) . . ?
O3 Mo3 O17 96.06(13) . . ?
O25 Mo3 O17 92.76(12) . . ?
O18 Mo3 O17 154.49(14) . . ?
O3 Mo3 O11 94.09(13) . . ?
O25 Mo3 O11 159.16(14) . . ?
O18 Mo3 O11 85.36(12) . . ?
O17 Mo3 O11 76.40(12) . . ?
O3 Mo3 O30 165.26(12) . . ?
O25 Mo3 O30 86.57(13) . . ?
O18 Mo3 O30 84.10(12) . . ?
O17 Mo3 O30 73.76(11) . . ?
O11 Mo3 O30 73.41(11) . . ?
O3 Mo3 Na5 31.79(10) . 2_675 ?
O25 Mo3 Na5 75.21(11) . 2_675 ?
O18 Mo3 Na5 118.70(11) . 2_675 ?
O17 Mo3 Na5 86.26(10) . 2_675 ?
O11 Mo3 Na5 120.89(9) . 2_675 ?
O30 Mo3 Na5 152.29(8) . 2_675 ?
O4 Mo4 O13 105.88(15) . . ?
O4 Mo4 O14 103.44(15) . . ?
O13 Mo4 O14 97.58(13) . . ?
O4 Mo4 O29 100.45(14) . . ?
O13 Mo4 O29 91.19(13) . . ?
O14 Mo4 O29 151.13(12) . . ?
O4 Mo4 O15 93.58(14) . . ?
O13 Mo4 O15 156.85(13) . . ?
O14 Mo4 O15 89.75(12) . . ?
O29 Mo4 O15 72.71(11) . . ?
O4 Mo4 O32 165.70(13) . . ?
O13 Mo4 O32 88.38(12) . . ?
O14 Mo4 O32 75.05(11) . . ?
O29 Mo4 O32 77.78(11) . . ?
O15 Mo4 O32 72.28(10) . . ?
O5 Mo5 O28 103.50(14) . . ?
O5 Mo5 O20 101.17(13) . . ?
O28 Mo5 O20 98.32(14) . . ?
O5 Mo5 O21 97.79(14) . . ?
O28 Mo5 O21 93.07(13) . . ?
O20 Mo5 O21 154.89(11) . . ?
O5 Mo5 O14 96.38(13) . . ?
O28 Mo5 O14 158.86(12) . . ?
O20 Mo5 O14 84.62(12) . . ?
O21 Mo5 O14 76.99(12) . . ?
O5 Mo5 O32 168.41(13) . . ?
O28 Mo5 O32 85.36(12) . . ?
O20 Mo5 O32 84.66(11) . . ?
O21 Mo5 O32 73.99(11) . . ?
O14 Mo5 O32 74.03(11) . . ?
O6 Mo6 O23 105.25(16) . . ?
O6 Mo6 O21 100.36(14) . . ?
O23 Mo6 O21 97.75(14) . . ?
O6 Mo6 O22 100.75(14) . . ?
O23 Mo6 O22 93.52(14) . . ?
O21 Mo6 O22 152.48(12) . . ?
O6 Mo6 O15 90.47(14) . . ?
O23 Mo6 O15 161.27(14) . . ?
O21 Mo6 O15 89.16(11) . . ?
O22 Mo6 O15 73.22(12) . . ?
O6 Mo6 O32 161.61(14) . . ?
O23 Mo6 O32 92.90(13) . . ?
O21 Mo6 O32 73.80(11) . . ?
O22 Mo6 O32 80.65(11) . . ?
O15 Mo6 O32 72.25(10) . . ?
O7 Mo7 O27 102.51(16) . . ?
O7 Mo7 O19 96.56(15) . . ?
O27 Mo7 O19 98.34(15) . . ?
O7 Mo7 O20 100.65(15) . . ?
O27 Mo7 O20 94.59(14) . . ?
O19 Mo7 O20 155.67(12) . . ?
O7 Mo7 O13 88.63(13) . . ?
O27 Mo7 O13 168.58(14) . . ?
O19 Mo7 O13 82.64(12) . . ?
O20 Mo7 O13 80.72(11) . . ?
O7 Mo7 O31 164.63(13) . . ?
O27 Mo7 O31 90.39(14) . . ?
O19 Mo7 O31 73.03(11) . . ?
O20 Mo7 O31 86.42(11) . . ?
O13 Mo7 O31 78.98(11) . . ?
O26 Mo8 O8 102.61(16) . . ?
O26 Mo8 O19 99.03(15) . . ?
O8 Mo8 O19 97.22(14) . . ?
O26 Mo8 O18 95.54(14) . . ?
O8 Mo8 O18 98.96(14) . . ?
O19 Mo8 O18 155.26(13) . . ?
O26 Mo8 O31 91.96(14) . . ?
O8 Mo8 O31 164.18(14) . . ?
O19 Mo8 O31 74.13(12) . . ?
O18 Mo8 O31 85.54(11) . . ?
O26 Mo8 O12 170.42(13) . . ?
O8 Mo8 O12 86.03(14) . . ?
O19 Mo8 O12 83.76(12) . . ?
O18 Mo8 O12 78.85(12) . . ?
O31 Mo8 O12 79.94(11) . . ?
O10 Mo9 O9 102.17(17) . . ?
O10 Mo9 O16 103.97(15) . . ?
O9 Mo9 O16 103.64(16) . . ?
O10 Mo9 O15 102.78(15) . . ?
O9 Mo9 O15 103.66(15) . . ?
O16 Mo9 O15 136.34(12) . . ?
O10 Mo9 O29 87.15(14) . . ?
O9 Mo9 O29 170.65(14) . . ?
O16 Mo9 O29 74.39(12) . . ?
O15 Mo9 O29 73.16(12) . . ?
O10 Mo9 O22 173.15(13) . . ?
O9 Mo9 O22 84.63(14) . . ?
O16 Mo9 O22 74.94(12) . . ?
O15 Mo9 O22 74.44(12) . . ?
O29 Mo9 O22 86.04(11) . . ?
Mo1 O1 Na2 122.63(16) . . ?
Mo3 O3 Na5 126.36(15) . 2_675 ?
Mo3 O3 Na4 134.54(17) . 2_675 ?
Na5 O3 Na4 94.76(14) 2_675 2_675 ?
Mo5 O5 Na5 132.80(18) . 2_575 ?
Mo8 O8 Na3 127.37(18) . 2_675 ?
Mo1 O11 Mo3 113.98(13) . . ?
Mo1 O11 Na2 125.23(15) . 2_675 ?
Mo3 O11 Na2 118.07(14) . 2_675 ?
Mo1 O12 Mo8 140.78(18) . . ?
Mo4 O13 Mo7 140.46(16) . . ?
Mo4 O14 Mo5 115.31(16) . . ?
Mo9 O15 Mo4 105.22(13) . . ?
Mo9 O15 Mo6 104.01(14) . . ?
Mo4 O15 Mo6 109.35(12) . . ?
Mo9 O16 Mo1 104.33(13) . . ?
Mo9 O16 Mo2 103.77(12) . . ?
Mo1 O16 Mo2 108.23(12) . . ?
Mo2 O17 Mo3 115.73(14) . . ?
Mo3 O18 Mo8 155.95(19) . . ?
Mo8 O19 Mo7 116.18(15) . . ?
Mo5 O20 Mo7 154.11(15) . . ?
Mo6 O21 Mo5 115.71(15) . . ?
Mo2 O22 Mo6 146.99(16) . . ?
Mo2 O22 Mo9 106.45(12) . . ?
Mo6 O22 Mo9 105.98(14) . . ?
Mo3 O25 Cu1 145.51(19) . . ?
Mo8 O26 Na6 160.99(19) . . ?
Mo5 O28 Cu1 145.21(16) . 2_576 ?
Mo1 O29 Mo4 150.14(16) . . ?
Mo1 O29 Mo9 104.41(12) . . ?
Mo4 O29 Mo9 105.45(14) . . ?
Ge1 O30 Mo3 120.30(14) . . ?
Ge1 O30 Mo2 121.25(14) . . ?
Mo3 O30 Mo2 93.65(10) . . ?
Ge1 O30 Mo1 118.65(14) . . ?
Mo3 O30 Mo1 92.94(10) . . ?
Mo2 O30 Mo1 104.15(10) . . ?
Ge1 O31 Mo8 128.74(14) . . ?
Ge1 O31 Mo7 128.09(17) . . ?
Mo8 O31 Mo7 94.60(10) . . ?
Ge1 O32 Mo5 122.01(13) . . ?
Ge1 O32 Mo6 121.46(14) . . ?
Mo5 O32 Mo6 93.68(10) . . ?
Ge1 O32 Mo4 118.23(13) . . ?
Mo5 O32 Mo4 92.32(10) . . ?
Mo6 O32 Mo4 103.04(11) . . ?
Ge1 O33 Cu1 124.81(18) . 2_576 ?
Ge1 O33 Cu1 125.49(15) . . ?
Cu1 O33 Cu1 98.81(12) 2_576 . ?
Na1 O2W Na6 93.42(17) . 2_585 ?
Na1 O3W Na6 95.96(17) . 2_585 ?
Na2 O4W Na1 82.53(13) . . ?
Na1 O5W Na2 83.30(15) . . ?
Na2 O6W Na1 86.61(14) . . ?
Na4 O7W Na2 106.04(16) . . ?
Na3 O8W Na4 87.32(15) . . ?
Na4 O11W Na3 84.27(16) . . ?
Na3 O12W Na4 81.94(16) . . ?
Na4 O13W Na5 97.71(17) . . ?
Na5 O15W Na5 95.04(16) . 2_674 ?

loop_
_geom_bond_atom_site_label_1
_geom_bond_atom_site_label_2
_geom_bond_distance
_geom_bond_site_symmetry_2
_geom_bond_publ_flag
Na1 O1W 2.353(5) . ?
Na1 O6W 2.405(4) . ?
Na1 O5W 2.418(4) . ?
Na1 O3W 2.419(5) . ?
Na1 O2W 2.420(5) . ?
Na1 O4W 2.543(4) . ?
Na1 Na2 3.282(3) . ?
Na1 Na6 3.602(3) 2_585 ?
Na2 O1 2.358(4) . ?
Na2 O6W 2.380(4) . ?
Na2 O4W 2.432(4) . ?
Na2 O7W 2.503(5) . ?
Na2 O5W 2.520(5) . ?
Na2 O11 2.540(3) 2_675 ?
Na2 Mo1 3.576(2) . ?
Na2 Na4 3.981(3) . ?
Na3 O10W 2.313(5) . ?
Na3 O8W 2.353(4) . ?
Na3 O9W 2.385(6) . ?
Na3 O12W 2.479(6) . ?
Na3 O11W 2.485(5) . ?
Na3 O8 2.493(4) 2_675 ?
Na3 Na4 3.272(3) . ?
Na4 O13W 2.345(5) . ?
Na4 O8W 2.386(4) . ?
Na4 O11W 2.391(5) . ?
Na4 O3 2.426(4) 2_675 ?
Na4 O7W 2.480(4) . ?
Na4 O12W 2.512(5) . ?
Na4 Na5 3.569(3) . ?
Na5 O15W 2.366(4) . ?
Na5 O14W 2.394(5) . ?
Na5 O13W 2.394(4) . ?
Na5 O3 2.424(4) 2_675 ?
Na5 O15W 2.449(5) 2_674 ?
Na5 O5 2.611(3) 2_575 ?
Na5 Na5 3.552(4) 2_674 ?
Na5 Mo3 3.705(2) 2_675 ?
Na6 O18W 2.339(6) . ?
Na6 O26 2.377(4) . ?
Na6 O17W 2.386(5) . ?
Na6 O3W 2.429(5) 2_585 ?
Na6 O2W 2.527(6) 2_585 ?
Na6 O16W 2.623(6) . ?
Na6 Na1 3.602(3) 2_585 ?
Cu1 O33 1.935(3) 2_576 ?
Cu1 O33 1.956(3) . ?
Cu1 O25 1.967(3) . ?
Cu1 O28 1.983(3) 2_576 ?
Cu1 Cu1 2.9547(11) 2_576 ?
Ge1 O33 1.734(3) . ?
Ge1 O31 1.746(3) . ?
Ge1 O32 1.756(3) . ?
Ge1 O30 1.775(3) . ?
Mo1 O1 1.703(3) . ?
Mo1 O12 1.762(3) . ?
Mo1 O11 1.839(3) . ?
Mo1 O29 1.952(3) . ?
Mo1 O16 2.204(3) . ?
Mo1 O30 2.341(3) . ?
Mo2 O24 1.704(3) . ?
Mo2 O2 1.720(3) . ?
Mo2 O17 1.901(3) . ?
Mo2 O22 1.951(3) . ?
Mo2 O30 2.299(3) . ?
Mo2 O16 2.312(3) . ?
Mo3 O3 1.713(3) . ?
Mo3 O25 1.757(3) . ?
Mo3 O18 1.859(3) . ?
Mo3 O17 1.998(3) . ?
Mo3 O11 2.109(3) . ?
Mo3 O30 2.229(3) . ?
Mo3 Na5 3.705(2) 2_675 ?
Mo4 O4 1.697(3) . ?
Mo4 O13 1.771(3) . ?
Mo4 O14 1.840(3) . ?
Mo4 O29 1.973(3) . ?
Mo4 O15 2.201(3) . ?
Mo4 O32 2.371(3) . ?
Mo5 O5 1.712(3) . ?
Mo5 O28 1.768(3) . ?
Mo5 O20 1.883(3) . ?
Mo5 O21 1.991(3) . ?
Mo5 O14 2.085(3) . ?
Mo5 O32 2.228(3) . ?
Mo6 O6 1.709(3) . ?
Mo6 O23 1.720(3) . ?
Mo6 O21 1.909(3) . ?
Mo6 O22 1.965(3) . ?
Mo6 O15 2.280(3) . ?
Mo6 O32 2.299(3) . ?
Mo7 O7 1.698(3) . ?
Mo7 O27 1.710(3) . ?
Mo7 O19 1.936(3) . ?
Mo7 O20 1.965(3) . ?
Mo7 O13 2.209(3) . ?
Mo7 O31 2.239(3) . ?
Mo8 O26 1.697(3) . ?
Mo8 O8 1.712(3) . ?
Mo8 O19 1.914(3) . ?
Mo8 O18 1.987(3) . ?
Mo8 O31 2.209(3) . ?
Mo8 O12 2.236(3) . ?
Mo9 O10 1.715(3) . ?
Mo9 O9 1.724(3) . ?
Mo9 O16 1.936(3) . ?
Mo9 O15 1.965(3) . ?
Mo9 O29 2.187(3) . ?
Mo9 O22 2.228(3) . ?
O3 Na5 2.424(4) 2_675 ?
O3 Na4 2.426(4) 2_675 ?
O5 Na5 2.611(3) 2_575 ?
O8 Na3 2.493(4) 2_675 ?
O11 Na2 2.540(3) 2_675 ?
O28 Cu1 1.983(3) 2_576 ?
O33 Cu1 1.935(3) 2_576 ?
O2W Na6 2.527(6) 2_585 ?
O3W Na6 2.429(5) 2_585 ?
O15W Na5 2.449(5) 2_674 ?
